data_2106269
loop_
_publ_author_name
'Calleri, M.'
'Gazzoni, G.'

_publ_section_title
;
 Structures of (Sr,Ba)((Al,Ga)2 (Si,Ge)2 O8). I. The crystal structures of
 the synthetic feldspars Sr Ga2 Si2 O8 and Ba Ga2 Si2 O8
;
_journal_name_full 'Acta Crystallographica B (24,1968-38,1982)'
_journal_page_first 560
_journal_page_last 568
_journal_volume 31
_journal_year 1975
_chemical_formula_sum 'Ba Ga2 O8 Si2'
_chemical_name_systematic 'Ba Ga2 Si2 O8'
_space_group_IT_number 15
_symmetry_space_group_name_Hall '-I 2yc'
_symmetry_space_group_name_H-M 'I 1 2/c 1'
_cell_angle_alpha 90
_cell_angle_beta 115
_cell_angle_gamma 90
_cell_formula_units_Z 8
_cell_length_a 8.727
_cell_length_b 13.24
_cell_length_c 14.608
_cell_volume 1529.746
_citation_journal_id_ASTM ACBCAR
_cod_data_source_file Calleri_ACBCAR_1975_1977.cif
_cod_data_source_block Ba1Ga2O8Si2
_cod_original_sg_symbol_Hall '-C 2yc (x,y,-x+z)'
_cod_original_formula_sum 'Ba1 Ga2 O8 Si2'
_cod_database_code 2106269

loop_
_symmetry_equiv_pos_as_xyz
x,y,z
-x,y,-z+1/2
-x,-y,-z
x,-y,z-1/2
x+1/2,y+1/2,z+1/2
-x+1/2,y+1/2,-z+1
-x+1/2,-y+1/2,-z+1/2
x+1/2,-y+1/2,z

loop_
_atom_site_label
_atom_site_type_symbol
_atom_site_fract_x
_atom_site_fract_y
_atom_site_fract_z
_atom_site_occupancy
_atom_site_U_iso_or_equiv
Ba1 Ba+2 0.2807 0.0003 0.0653 1 0.0
Ga1 Ga+3 0.005 0.1845 0.6188 1 0.0
Si1 Si+4 0.0083 0.1809 0.1069 1 0.0
O7 O-2 0.1833 0.1327 0.1901 1 0.0
O4 O-2 0.8091 0.1341 0.6123 1 0.0
O6 O-2 0.0212 0.3172 0.6332 1 0.0
O5 O-2 0.0126 0.3021 0.1155 1 0.0
O2 O-2 0.6151 0.0006 0.1446 1 0.0
O3 O-2 0.8374 0.1318 0.1078 1 0.0
O1 O-2 0.0038 0.1334 0.0002 1 0.0
O8 O-2 0.195 0.1191 0.7052 1 0.0
Si2 Si+4 0.6954 0.1135 0.6741 1 0.0
Ga2 Ga+3 0.7071 0.1253 0.1737 1 0.0
